data_4034881
loop_
_publ_author_name
'Maslivetc, Vladimir A.'
'Frolova, Liliya V.'
'Rogelj, Snezna'
'Maslivetc, Anna A.'
'Rubina, Marina'
'Rubin, Michael'

_publ_section_title
;
 Metal-Templated Assembly of Cyclopropane-Fused Diazepanones and
 Diazecanones via exo- trig Nucleophilic Cyclization of Cyclopropenes with
 Tethered Carbamates.
;
_journal_issue 22
_journal_name_full 'The Journal of organic chemistry'
_journal_page_first 13743
_journal_page_last 13753
_journal_paper_doi 10.1021/acs.joc.8b02062
_journal_volume 83
_journal_year 2018
_chemical_formula_moiety 'C25 H28 Br F N2 O3'
_chemical_formula_sum 'C25 H28 Br F N2 O3'
_chemical_formula_weight 503.40
_chemical_name_systematic
'(1S,8S)-tert-butyl 8-(3-bromophenyl)-6-(4-fluorobenzyl)-7-oxo-2,6-diazabicyclo[6.1.0]nonane-2-carboxylate'
_space_group_crystal_system monoclinic
_space_group_IT_number 14
_space_group_name_Hall '-P 2ybc'
_space_group_name_H-M_alt 'P 1 21/c 1'
_atom_sites_solution_hydrogens geom
_atom_sites_solution_primary dual
_audit_creation_date 2017-11-09
_audit_creation_method
;
Olex2 1.2
(compiled 2017.03.28 svn.r3405 for OlexSys, GUI svn.r5337)
;
_cell_angle_alpha 90
_cell_angle_beta 101.944(2)
_cell_angle_gamma 90
_cell_formula_units_Z 4
_cell_length_a 13.2579(2)
_cell_length_b 26.1617(4)
_cell_length_c 6.91560(10)
_cell_measurement_reflns_used 6264
_cell_measurement_temperature 150.00(10)
_cell_measurement_theta_max 76.0800
_cell_measurement_theta_min 4.7800
_cell_volume 2346.74(6)
_computing_cell_refinement 'CrysAlisPro 1.171.38.46 (Rigaku OD, 2015)'
_computing_data_collection 'CrysAlisPro 1.171.38.46 (Rigaku OD, 2015)'
_computing_data_reduction 'CrysAlisPro 1.171.38.46 (Rigaku OD, 2015)'
_computing_molecular_graphics 'Olex2 (Dolomanov et al., 2009)'
_computing_publication_material 'Olex2 (Dolomanov et al., 2009)'
_computing_structure_refinement 'ShelXL (Sheldrick, 2015)'
_computing_structure_solution 'ShelXT (Sheldrick, 2015)'
_diffrn_ambient_environment N~2~
_diffrn_ambient_temperature 150.00(10)
_diffrn_detector 'CCD plate'
_diffrn_detector_area_resol_mean 5.2529
_diffrn_detector_type AtlasS2
_diffrn_measured_fraction_theta_full 0.999
_diffrn_measured_fraction_theta_max 0.996
_diffrn_measurement_details
;
List of Runs (angles in degrees, time in seconds):

  # Type    Start    End  Width  t~exp~   \w     \q     \k     \f   Frames
--------------------------------------------------------------------------
  1  \w    -63.00  21.00   1.00    1.00    --  -41.72  57.00 -30.00   84
  2  \w   -101.00 -32.00   1.00    1.00    --  -41.72 -38.00 150.00   69
  3  \w     67.00  98.00   1.00    1.00    --   41.72-125.00   0.00   31
  4  \w     42.00  92.00   1.00    1.00    --   41.72-125.00-120.00   50
  5  \w     44.00 144.00   1.00    4.00    --  112.00 -77.00-120.00  100
  6  \w     84.00 125.00   1.00    4.00    --  112.00  30.00 -90.00   41
  7  \w     87.00 113.00   1.00    4.00    --  112.00  45.00  30.00   26
  8  \w    129.00 157.00   1.00    4.00    --  112.00  45.00  30.00   28
  9  \w    125.00 178.00   1.00    4.00    --  112.00  61.00 120.00   53
 10  \w    105.00 131.00   1.00    4.00    --  112.00  90.00 130.00   26
 11  \w    101.00 174.00   1.00    4.00    --  112.00 111.00 -30.00   73
 12  \w     46.00 119.00   1.00    4.00    --  112.00 -30.00  30.00   73
 13  \w     54.00  80.00   1.00    4.00    --  112.00 -95.00  60.00   26
 14  \w     31.00 108.00   1.00    4.00    --  112.00 -95.00  90.00   77
 15  \w     31.00  75.00   1.00    4.00    --  112.00 -95.00-120.00   44
 16  \w     57.00 107.00   1.00    4.00    --  112.00-111.00-180.00   50
;
_diffrn_measurement_device 'four-circle diffractometer'
_diffrn_measurement_device_type 'SuperNova, Dual, Cu at zero, AtlasS2'
_diffrn_measurement_method '\w scans'
_diffrn_orient_matrix_type 'CrysAlisPro convention (1999,Acta A55,543-557)'
_diffrn_orient_matrix_UB_11 -0.1030861000
_diffrn_orient_matrix_UB_12 -0.0149825000
_diffrn_orient_matrix_UB_13 0.0541100000
_diffrn_orient_matrix_UB_21 0.0469039000
_diffrn_orient_matrix_UB_22 -0.0514837000
_diffrn_orient_matrix_UB_23 0.0815114000
_diffrn_orient_matrix_UB_31 0.0357490000
_diffrn_orient_matrix_UB_32 0.0243331000
_diffrn_orient_matrix_UB_33 0.2056368000
_diffrn_radiation_monochromator mirror
_diffrn_radiation_probe x-ray
_diffrn_radiation_type CuK\a
_diffrn_radiation_wavelength 1.54184
_diffrn_reflns_av_R_equivalents 0.0175
_diffrn_reflns_av_unetI/netI 0.0205
_diffrn_reflns_Laue_measured_fraction_full 0.999
_diffrn_reflns_Laue_measured_fraction_max 0.996
_diffrn_reflns_limit_h_max 15
_diffrn_reflns_limit_h_min -16
_diffrn_reflns_limit_k_max 32
_diffrn_reflns_limit_k_min -32
_diffrn_reflns_limit_l_max 8
_diffrn_reflns_limit_l_min -7
_diffrn_reflns_number 11843
_diffrn_reflns_point_group_measured_fraction_full 0.999
_diffrn_reflns_point_group_measured_fraction_max 0.996
_diffrn_reflns_theta_full 67.684
_diffrn_reflns_theta_max 74.501
_diffrn_reflns_theta_min 3.804
_diffrn_source 'micro-focus sealed X-ray tube'
_diffrn_source_type 'SuperNova (Cu) X-ray Source'
_exptl_absorpt_coefficient_mu 2.697
_exptl_absorpt_correction_T_max 1.00000
_exptl_absorpt_correction_T_min 0.59303
_exptl_absorpt_correction_type multi-scan
_exptl_absorpt_process_details
;
CrysAlisPro 1.171.38.46 (Rigaku Oxford Diffraction, 2015)
Empirical absorption correction using spherical harmonics,
 implemented in SCALE3 ABSPACK scaling algorithm.
;
_exptl_crystal_colour 'clear light colourless'
_exptl_crystal_colour_lustre clear
_exptl_crystal_colour_modifier light
_exptl_crystal_colour_primary colourless
_exptl_crystal_density_diffrn 1.425
_exptl_crystal_description prism
_exptl_crystal_F_000 1040
_exptl_crystal_recrystallization_method 'Compound was cristalized from Hexane-Ethyl Acetate mixtures'
_exptl_crystal_size_max 0.308
_exptl_crystal_size_mid 0.256
_exptl_crystal_size_min 0.12
_refine_diff_density_max 0.349
_refine_diff_density_min -0.480
_refine_diff_density_rms 0.048
_refine_ls_extinction_method none
_refine_ls_goodness_of_fit_ref 1.038
_refine_ls_hydrogen_treatment constr
_refine_ls_matrix_type full
_refine_ls_number_parameters 292
_refine_ls_number_reflns 4785
_refine_ls_number_restraints 0
_refine_ls_restrained_S_all 1.038
_refine_ls_R_factor_all 0.0352
_refine_ls_R_factor_gt 0.0293
_refine_ls_shift/su_max 0.002
_refine_ls_shift/su_mean 0.000
_refine_ls_structure_factor_coef Fsqd
_refine_ls_weighting_details 'w=1/[\s^2^(Fo^2^)+(0.0344P)^2^+1.0019P] where P=(Fo^2^+2Fc^2^)/3'
_refine_ls_weighting_scheme calc
_refine_ls_wR_factor_gt 0.0731
_refine_ls_wR_factor_ref 0.0771
_reflns_Friedel_coverage 0.000
_reflns_number_gt 4205
_reflns_number_total 4785
_reflns_threshold_expression 'I > 2\s(I)'
_cod_data_source_file jo8b02062_si_004.cif
_cod_data_source_block anna_vm373_1
_cod_database_code 4034881
_shelx_shelxl_version_number 2016/6
_chemical_oxdiff_formula 'C11 H10 N O'
_shelx_space_group_comment
;
The symmetry employed for this shelxl refinement is uniquely defined
by the following loop, which should always be used as a source of
symmetry information in preference to the above space-group names.
They are only intended as comments.
;
_reflns_odcompleteness_completeness 99.72
_reflns_odcompleteness_iscentric 1
_reflns_odcompleteness_theta 74.33
_olex2_refinement_description
;
1. Fixed Uiso
 At 1.2 times of:
  All C(H) groups, All C(H,H) groups
 At 1.5 times of:
  All C(H,H,H) groups
2.a Ternary CH refined with riding coordinates:
 C3(H3)
2.b Secondary CH2 refined with riding coordinates:
 C6(H6A,H6B), C5(H5A,H5B), C4(H4A,H4B), C2(H2A,H2B), C8(H8A,H8B)
2.c Aromatic/amide H refined with riding coordinates:
 C16(H16), C18(H18), C19(H19), C20(H20), C14(H14), C10(H10), C13(H13), C11(H11)
2.d Idealised Me refined as rotating group:
 C24(H24A,H24B,H24C), C23(H23A,H23B,H23C), C25(H25A,H25B,H25C)
;
_olex2_exptl_crystal_mounting_method 'Mounted on the glass stick by acrylic glue'
_olex2_submission_special_instructions 'No special instructions were received'
_oxdiff_exptl_absorpt_empirical_details
;
Empirical correction (ABSPACK) includes:
- Absorption correction using spherical harmonics
- Frame scaling
;
_oxdiff_exptl_absorpt_empirical_full_max 1.896
_oxdiff_exptl_absorpt_empirical_full_min 0.679

loop_
_space_group_symop_operation_xyz
'x, y, z'
'-x, y+1/2, -z+1/2'
'-x, -y, -z'
'x, -y-1/2, z-1/2'

loop_
_atom_site_label
_atom_site_type_symbol
_atom_site_fract_x
_atom_site_fract_y
_atom_site_fract_z
_atom_site_U_iso_or_equiv
_atom_site_adp_type
_atom_site_occupancy
_atom_site_site_symmetry_order
_atom_site_calc_flag
_atom_site_refinement_flags_posn
Br1 Br -0.06717(2) 0.67039(2) 0.30564(4) 0.04772(8) Uani 1 1 d .
O1 O 0.36255(9) 0.64952(5) 0.69278(16) 0.0323(2) Uani 1 1 d .
O3 O 0.60986(9) 0.65697(5) 0.55475(17) 0.0345(3) Uani 1 1 d .
O2 O 0.62591(10) 0.57270(5) 0.4918(2) 0.0417(3) Uani 1 1 d .
F1 F -0.07037(9) 0.51336(6) 0.80300(18) 0.0566(3) Uani 1 1 d .
N2 N 0.50130(10) 0.61972(5) 0.30047(19) 0.0281(3) Uani 1 1 d .
N1 N 0.32136(10) 0.58252(5) 0.48440(17) 0.0256(3) Uani 1 1 d .
C15 C 0.23365(12) 0.67814(5) 0.2229(2) 0.0268(3) Uani 1 1 d .
C21 C 0.58277(12) 0.61356(6) 0.4545(2) 0.0291(3) Uani 1 1 d .
C1 C 0.33838(12) 0.66697(6) 0.3452(2) 0.0260(3) Uani 1 1 d .
C16 C 0.14638(13) 0.66913(6) 0.3018(2) 0.0303(3) Uani 1 1 d .
H16 H 0.153148 0.655768 0.428445 0.036 Uiso 1 1 calc R
C7 C 0.34207(11) 0.63231(6) 0.5231(2) 0.0251(3) Uani 1 1 d .
C6 C 0.30279(12) 0.55893(6) 0.2872(2) 0.0264(3) Uani 1 1 d .
H6A H 0.274592 0.584417 0.188978 0.032 Uiso 1 1 calc R
H6B H 0.252053 0.531943 0.281110 0.032 Uiso 1 1 calc R
C3 C 0.43314(12) 0.66274(6) 0.2508(2) 0.0284(3) Uani 1 1 d .
H3 H 0.418302 0.670933 0.109444 0.034 Uiso 1 1 calc R
C9 C 0.21969(13) 0.53728(6) 0.6954(2) 0.0290(3) Uani 1 1 d .
C5 C 0.40107(12) 0.53662(6) 0.2376(2) 0.0297(3) Uani 1 1 d .
H5A H 0.439286 0.519173 0.353612 0.036 Uiso 1 1 calc R
H5B H 0.381590 0.511236 0.134338 0.036 Uiso 1 1 calc R
C4 C 0.47214(13) 0.57533(6) 0.1699(2) 0.0311(3) Uani 1 1 d .
H4A H 0.534656 0.557821 0.155463 0.037 Uiso 1 1 calc R
H4B H 0.438767 0.587752 0.040278 0.037 Uiso 1 1 calc R
C18 C 0.03593(14) 0.69963(6) 0.0003(3) 0.0378(4) Uani 1 1 d .
H18 H -0.029638 0.706895 -0.072610 0.045 Uiso 1 1 calc R
C19 C 0.12264(14) 0.70787(6) -0.0776(3) 0.0374(4) Uani 1 1 d .
H19 H 0.115201 0.720280 -0.205794 0.045 Uiso 1 1 calc R
C22 C 0.68490(13) 0.65536(7) 0.7448(2) 0.0338(3) Uani 1 1 d .
C20 C 0.22059(13) 0.69786(6) 0.0328(2) 0.0328(3) Uani 1 1 d .
H20 H 0.278025 0.704425 -0.020943 0.039 Uiso 1 1 calc R
C2 C 0.42218(12) 0.70748(6) 0.3786(3) 0.0324(3) Uani 1 1 d .
H2A H 0.406066 0.740329 0.314641 0.039 Uiso 1 1 calc R
H2B H 0.467392 0.709089 0.508141 0.039 Uiso 1 1 calc R
C14 C 0.16303(14) 0.57733(7) 0.7514(2) 0.0348(3) Uani 1 1 d .
H14 H 0.191296 0.610000 0.763978 0.042 Uiso 1 1 calc R
C8 C 0.32482(13) 0.54658(6) 0.6491(2) 0.0304(3) Uani 1 1 d .
H8A H 0.370554 0.560037 0.765854 0.036 Uiso 1 1 calc R
H8B H 0.353063 0.514293 0.616185 0.036 Uiso 1 1 calc R
C10 C 0.17707(15) 0.48855(7) 0.6805(3) 0.0383(4) Uani 1 1 d .
H10 H 0.214227 0.461250 0.644700 0.046 Uiso 1 1 calc R
C17 C 0.04977(13) 0.68030(6) 0.1896(3) 0.0336(3) Uani 1 1 d .
C13 C 0.06563(15) 0.56974(7) 0.7890(3) 0.0402(4) Uani 1 1 d .
H13 H 0.028023 0.596738 0.825852 0.048 Uiso 1 1 calc R
C11 C 0.07937(17) 0.48017(8) 0.7188(3) 0.0462(4) Uani 1 1 d .
H11 H 0.051029 0.447518 0.709592 0.055 Uiso 1 1 calc R
C12 C 0.02614(15) 0.52080(8) 0.7699(3) 0.0412(4) Uani 1 1 d .
C24 C 0.6421(2) 0.62266(10) 0.8886(3) 0.0607(6) Uani 1 1 d .
H24A H 0.571220 0.631446 0.882413 0.091 Uiso 1 1 calc GR
H24B H 0.681015 0.628449 1.020053 0.091 Uiso 1 1 calc GR
H24C H 0.646894 0.587284 0.854724 0.091 Uiso 1 1 calc GR
C23 C 0.6885(2) 0.71069(9) 0.8112(3) 0.0627(7) Uani 1 1 d .
H23A H 0.710286 0.731835 0.713968 0.094 Uiso 1 1 calc GR
H23B H 0.736349 0.714119 0.935271 0.094 Uiso 1 1 calc GR
H23C H 0.621162 0.721152 0.826294 0.094 Uiso 1 1 calc GR
C25 C 0.78900(16) 0.63803(13) 0.7183(4) 0.0747(9) Uani 1 1 d .
H25A H 0.784528 0.603436 0.670968 0.112 Uiso 1 1 calc GR
H25B H 0.837079 0.639775 0.842726 0.112 Uiso 1 1 calc GR
H25C H 0.812032 0.659767 0.624318 0.112 Uiso 1 1 calc GR

loop_
_atom_site_aniso_label
_atom_site_aniso_U_11
_atom_site_aniso_U_22
_atom_site_aniso_U_33
_atom_site_aniso_U_23
_atom_site_aniso_U_13
_atom_site_aniso_U_12
Br1 0.02553(10) 0.04527(12) 0.07145(15) 0.00062(9) 0.00793(9) -0.00072(7)
O1 0.0327(6) 0.0377(6) 0.0258(5) -0.0075(4) 0.0045(4) -0.0025(5)
O3 0.0338(6) 0.0317(6) 0.0346(6) -0.0038(5) -0.0010(5) -0.0040(5)
O2 0.0314(6) 0.0368(6) 0.0519(7) -0.0099(5) -0.0030(5) 0.0071(5)
F1 0.0449(7) 0.0748(9) 0.0543(7) 0.0043(6) 0.0198(5) -0.0122(6)
N2 0.0250(6) 0.0287(6) 0.0305(6) -0.0046(5) 0.0052(5) -0.0008(5)
N1 0.0269(6) 0.0266(6) 0.0223(6) 0.0004(5) 0.0025(4) 0.0008(5)
C15 0.0278(7) 0.0201(6) 0.0303(7) -0.0017(5) 0.0008(6) 0.0012(5)
C21 0.0225(7) 0.0323(8) 0.0334(8) -0.0041(6) 0.0081(6) -0.0020(6)
C1 0.0238(7) 0.0241(7) 0.0294(7) -0.0021(6) 0.0040(6) -0.0009(5)
C16 0.0281(8) 0.0252(7) 0.0358(8) 0.0000(6) 0.0026(6) 0.0011(6)
C7 0.0191(6) 0.0301(7) 0.0253(7) -0.0030(6) 0.0025(5) 0.0008(5)
C6 0.0279(7) 0.0270(7) 0.0221(7) -0.0027(5) 0.0002(5) -0.0027(6)
C3 0.0262(7) 0.0286(7) 0.0305(7) 0.0008(6) 0.0060(6) -0.0020(6)
C9 0.0382(8) 0.0298(7) 0.0182(6) 0.0017(5) 0.0041(6) 0.0015(6)
C5 0.0328(8) 0.0284(7) 0.0267(7) -0.0057(6) 0.0032(6) 0.0000(6)
C4 0.0323(8) 0.0337(8) 0.0277(7) -0.0068(6) 0.0072(6) 0.0000(6)
C18 0.0330(8) 0.0233(7) 0.0488(10) -0.0005(7) -0.0111(7) 0.0010(6)
C19 0.0447(10) 0.0247(7) 0.0367(8) 0.0043(6) -0.0056(7) 0.0016(7)
C22 0.0271(8) 0.0402(9) 0.0320(8) -0.0038(7) 0.0015(6) -0.0052(7)
C20 0.0359(8) 0.0252(7) 0.0356(8) 0.0034(6) 0.0035(6) -0.0002(6)
C2 0.0276(7) 0.0274(7) 0.0417(8) -0.0026(6) 0.0060(6) -0.0034(6)
C14 0.0430(9) 0.0293(8) 0.0334(8) -0.0024(6) 0.0107(7) -0.0012(7)
C8 0.0349(8) 0.0310(8) 0.0234(7) 0.0038(6) 0.0020(6) 0.0042(6)
C10 0.0522(10) 0.0283(8) 0.0366(8) -0.0003(7) 0.0143(7) 0.0008(7)
C17 0.0265(8) 0.0227(7) 0.0485(9) -0.0032(6) 0.0009(7) -0.0012(6)
C13 0.0439(10) 0.0405(9) 0.0387(9) -0.0012(7) 0.0146(7) 0.0052(8)
C11 0.0595(12) 0.0358(9) 0.0456(10) 0.0005(8) 0.0163(9) -0.0129(9)
C12 0.0398(9) 0.0526(11) 0.0332(8) 0.0045(8) 0.0120(7) -0.0058(8)
C24 0.0658(14) 0.0727(15) 0.0407(10) 0.0075(10) 0.0046(10) -0.0223(12)
C23 0.0784(17) 0.0464(12) 0.0508(12) -0.0127(10) -0.0153(11) -0.0075(11)
C25 0.0241(9) 0.124(2) 0.0739(16) -0.0442(16) 0.0048(9) -0.0070(12)

loop_
_atom_type_symbol
_atom_type_description
_atom_type_scat_dispersion_real
_atom_type_scat_dispersion_imag
_atom_type_scat_source
C C 0.0181 0.0091 'International Tables Vol C Tables 4.2.6.8 and 6.1.1.4'
H H 0.0000 0.0000 'International Tables Vol C Tables 4.2.6.8 and 6.1.1.4'
Br Br -0.6763 1.2805 'International Tables Vol C Tables 4.2.6.8 and 6.1.1.4'
F F 0.0727 0.0534 'International Tables Vol C Tables 4.2.6.8 and 6.1.1.4'
N N 0.0311 0.0180 'International Tables Vol C Tables 4.2.6.8 and 6.1.1.4'
O O 0.0492 0.0322 'International Tables Vol C Tables 4.2.6.8 and 6.1.1.4'

loop_
_exptl_crystal_face_index_h
_exptl_crystal_face_index_k
_exptl_crystal_face_index_l
_exptl_crystal_face_perp_dist
3 -15 1 0.1356
1 7 4 0.1482
7 -8 0 0.0951
-1 -7 -4 0.1254
1 9 -4 0.1926
0 17 0 0.1292
7 -6 1 0.1088
7 -9 -1 0.0974
8 -2 0 0.0820
-6 -9 -1 0.1048
-4 -14 1 0.1350
-8 -5 0 0.0667
8 5 0 0.0536
-7 2 3 0.1108
1 -1 -4 0.1437
-1 1 4 0.1283
2 -16 0 0.1154
-5 14 0 0.0932
-8 2 0 0.0355

loop_
_geom_angle_atom_site_label_1
_geom_angle_atom_site_label_2
_geom_angle_atom_site_label_3
_geom_angle
C21 O3 C22 119.71(13)
C21 N2 C3 129.55(13)
C21 N2 C4 116.86(13)
C3 N2 C4 113.45(13)
C7 N1 C6 125.32(13)
C7 N1 C8 119.50(12)
C6 N1 C8 114.99(12)
C16 C15 C1 119.51(14)
C20 C15 C1 121.75(15)
C20 C15 C16 118.74(15)
O3 C21 N2 112.89(14)
O2 C21 O3 124.89(15)
O2 C21 N2 122.21(15)
C15 C1 C7 116.35(13)
C15 C1 C3 121.24(13)
C15 C1 C2 120.91(13)
C7 C1 C3 114.13(12)
C2 C1 C7 113.15(13)
C2 C1 C3 58.51(10)
C15 C16 H16 120.3
C17 C16 C15 119.37(16)
C17 C16 H16 120.3
O1 C7 N1 122.52(14)
O1 C7 C1 121.04(14)
N1 C7 C1 116.44(12)
N1 C6 H6A 109.1
N1 C6 H6B 109.1
N1 C6 C5 112.42(12)
H6A C6 H6B 107.9
C5 C6 H6A 109.1
C5 C6 H6B 109.1
N2 C3 C1 118.90(13)
N2 C3 H3 113.3
N2 C3 C2 127.24(14)
C1 C3 H3 113.3
C2 C3 C1 60.18(10)
C2 C3 H3 113.3
C14 C9 C8 120.82(15)
C10 C9 C14 118.49(16)
C10 C9 C8 120.69(15)
C6 C5 H5A 108.5
C6 C5 H5B 108.5
H5A C5 H5B 107.5
C4 C5 C6 115.18(13)
C4 C5 H5A 108.5
C4 C5 H5B 108.5
N2 C4 C5 115.91(13)
N2 C4 H4A 108.3
N2 C4 H4B 108.3
C5 C4 H4A 108.3
C5 C4 H4B 108.3
H4A C4 H4B 107.4
C19 C18 H18 121.0
C17 C18 H18 121.0
C17 C18 C19 117.94(15)
C18 C19 H19 119.5
C18 C19 C20 120.94(16)
C20 C19 H19 119.5
O3 C22 C24 109.09(15)
O3 C22 C23 102.45(14)
O3 C22 C25 111.57(16)
C24 C22 C23 109.54(19)
C25 C22 C24 113.0(2)
C25 C22 C23 110.7(2)
C15 C20 H20 119.7
C19 C20 C15 120.65(17)
C19 C20 H20 119.7
C1 C2 H2A 117.6
C1 C2 H2B 117.6
C3 C2 C1 61.32(10)
C3 C2 H2A 117.6
C3 C2 H2B 117.6
H2A C2 H2B 114.7
C9 C14 H14 119.2
C13 C14 C9 121.57(16)
C13 C14 H14 119.2
N1 C8 C9 112.60(12)
N1 C8 H8A 109.1
N1 C8 H8B 109.1
C9 C8 H8A 109.1
C9 C8 H8B 109.1
H8A C8 H8B 107.8
C9 C10 H10 119.6
C9 C10 C11 120.72(17)
C11 C10 H10 119.6
C16 C17 Br1 118.33(14)
C18 C17 Br1 119.31(13)
C18 C17 C16 122.34(17)
C14 C13 H13 121.1
C12 C13 C14 117.77(17)
C12 C13 H13 121.1
C10 C11 H11 120.7
C12 C11 C10 118.59(18)
C12 C11 H11 120.7
F1 C12 C13 117.94(18)
F1 C12 C11 119.21(18)
C11 C12 C13 122.85(18)
C22 C24 H24A 109.5
C22 C24 H24B 109.5
C22 C24 H24C 109.5
H24A C24 H24B 109.5
H24A C24 H24C 109.5
H24B C24 H24C 109.5
C22 C23 H23A 109.5
C22 C23 H23B 109.5
C22 C23 H23C 109.5
H23A C23 H23B 109.5
H23A C23 H23C 109.5
H23B C23 H23C 109.5
C22 C25 H25A 109.5
C22 C25 H25B 109.5
C22 C25 H25C 109.5
H25A C25 H25B 109.5
H25A C25 H25C 109.5
H25B C25 H25C 109.5

loop_
_geom_bond_atom_site_label_1
_geom_bond_atom_site_label_2
_geom_bond_distance
Br1 C17 1.9051(18)
O1 C7 1.2338(18)
O3 C21 1.340(2)
O3 C22 1.4758(19)
O2 C21 1.215(2)
F1 C12 1.360(2)
N2 C21 1.361(2)
N2 C3 1.440(2)
N2 C4 1.473(2)
N1 C7 1.347(2)
N1 C6 1.4702(18)
N1 C8 1.4701(19)
C15 C1 1.498(2)
C15 C16 1.397(2)
C15 C20 1.389(2)
C1 C7 1.521(2)
C1 C3 1.535(2)
C1 C2 1.518(2)
C16 H16 0.9300
C16 C17 1.384(2)
C6 H6A 0.9700
C6 H6B 0.9700
C6 C5 1.530(2)
C3 H3 0.9800
C3 C2 1.492(2)
C9 C14 1.390(2)
C9 C8 1.513(2)
C9 C10 1.390(2)
C5 H5A 0.9700
C5 H5B 0.9700
C5 C4 1.521(2)
C4 H4A 0.9700
C4 H4B 0.9700
C18 H18 0.9300
C18 C19 1.384(3)
C18 C17 1.380(3)
C19 H19 0.9300
C19 C20 1.388(2)
C22 C24 1.508(3)
C22 C23 1.516(3)
C22 C25 1.500(3)
C20 H20 0.9300
C2 H2A 0.9700
C2 H2B 0.9700
C14 H14 0.9300
C14 C13 1.383(3)
C8 H8A 0.9700
C8 H8B 0.9700
C10 H10 0.9300
C10 C11 1.392(3)
C13 H13 0.9300
C13 C12 1.379(3)
C11 H11 0.9300
C11 C12 1.363(3)
C24 H24A 0.9600
C24 H24B 0.9600
C24 H24C 0.9600
C23 H23A 0.9600
C23 H23B 0.9600
C23 H23C 0.9600
C25 H25A 0.9600
C25 H25B 0.9600
C25 H25C 0.9600

loop_
_exptl_oxdiff_crystal_face_indexfrac_h
_exptl_oxdiff_crystal_face_indexfrac_k
_exptl_oxdiff_crystal_face_indexfrac_l
_exptl_oxdiff_crystal_face_x
_exptl_oxdiff_crystal_face_y
_exptl_oxdiff_crystal_face_z
3.3254 -15.1277 0.6908 -0.0788 0.9911 -0.1072
1.0724 6.9371 3.8554 -0.0059 0.0074 1.0000
7.4185 -8.2488 -0.1634 -0.6500 0.7593 0.0309
-1.0664 -7.1090 -3.8361 0.0089 0.0033 -1.0000
1.0250 9.0748 -3.7848 -0.4464 -0.7276 -0.5208
-0.4976 16.8958 -0.3099 -0.2186 -0.9185 0.3296
7.2872 -5.5851 1.0497 -0.6107 0.7149 0.3405
7.2737 -9.0560 -0.6233 -0.6479 0.7566 -0.0885
8.3511 -2.2600 -0.0150 -0.8278 0.5068 0.2405
-6.2006 -8.8283 -1.3472 0.6986 0.0539 -0.7135
-4.4138 -14.2688 1.2495 0.7364 0.6294 -0.2480
-8.2208 -4.5792 0.3508 0.9350 -0.1212 -0.3332
8.1150 4.8752 -0.1337 -0.9168 0.1187 0.3812
-6.6120 1.6743 3.4911 0.8454 -0.1118 0.5223
0.8219 -1.2572 -4.4479 -0.3066 -0.2593 -0.9159
-0.9149 0.9409 4.4584 0.3215 0.2721 0.9070
2.1341 -16.4400 -0.0652 0.0228 0.9412 -0.3372
-4.5366 14.4298 0.4270 0.2746 -0.9209 0.2767
-8.3066 1.9700 -0.1332 0.8196 -0.5019 -0.2764
